data_7001805
loop_
_publ_author_name
'Rodr\'iguez-Di\'eguez, Antonio'
'Mota, Antonio J.'
'Cano, Joan'
'Ruiz, Jos\'e'
'Choquesillo-Lazarte, Duane'
'Colacio, Enrique'

_publ_section_title
;
 Structure, magnetism and DFT studies of dinuclear and chain complexes
 containing the tetrazolate-5-carboxylate multidentate bridging ligand
;
_journal_issue 32
_journal_name_full 'Dalton Transactions'
_journal_page_first 6335
_journal_page_last 6344
_journal_paper_doi 10.1039/b901415b
_journal_year 2009
_chemical_formula_moiety 'C4 H12 Cu2 N8 O10, 2(H2 O)'
_chemical_formula_sum 'C4 H16 Cu2 N8 O12'
_chemical_formula_weight 495.33
_chemical_name_systematic
;
?
;
_space_group_IT_number 15
_symmetry_cell_setting monoclinic
_symmetry_space_group_name_Hall '-C 2yc'
_symmetry_space_group_name_H-M 'C 1 2/c 1'
_atom_sites_solution_hydrogens geom
_atom_sites_solution_primary direct
_atom_sites_solution_secondary difmap
_audit_creation_method SHELXL-97
_cell_angle_alpha 90.00
_cell_angle_beta 114.3420(10)
_cell_angle_gamma 90.00
_cell_formula_units_Z 4
_cell_length_a 15.5436(3)
_cell_length_b 6.47630(10)
_cell_length_c 17.8074(4)
_cell_measurement_reflns_used 4780
_cell_measurement_temperature 298(2)
_cell_measurement_theta_max 66.01
_cell_measurement_theta_min 6.38
_cell_volume 1633.22(6)
_computing_cell_refinement 'Bruker SAINT'
_computing_data_collection 'Bruker APEX2'
_computing_data_reduction 'Bruker SAINT'
_computing_structure_refinement 'SHELXL-97 (Sheldrick, 2008)'
_computing_structure_solution 'SHELXS-97 (Sheldrick, 2008)'
_diffrn_ambient_temperature 298(2)
_diffrn_measured_fraction_theta_full 0.966
_diffrn_measured_fraction_theta_max 0.966
_diffrn_measurement_device_type 'Bruker X8 Proteum'
_diffrn_measurement_method '\f and \w scans'
_diffrn_radiation_monochromator 'Montel multilayer optics'
_diffrn_radiation_source 'fine-focus rotating anode'
_diffrn_radiation_type CuK\a
_diffrn_radiation_wavelength 1.54178
_diffrn_reflns_av_R_equivalents 0.0000
_diffrn_reflns_av_sigmaI/netI 0.0187
_diffrn_reflns_limit_h_max 16
_diffrn_reflns_limit_h_min -18
_diffrn_reflns_limit_k_max 7
_diffrn_reflns_limit_k_min 0
_diffrn_reflns_limit_l_max 20
_diffrn_reflns_limit_l_min 0
_diffrn_reflns_number 1390
_diffrn_reflns_theta_full 66.47
_diffrn_reflns_theta_max 66.47
_diffrn_reflns_theta_min 6.38
_exptl_absorpt_coefficient_mu 4.002
_exptl_absorpt_correction_T_max 0.7952
_exptl_absorpt_correction_T_min 0.6042
_exptl_absorpt_correction_type multi-scan
_exptl_absorpt_process_details
;
'SADABS in APEX2, 2008'
;
_exptl_crystal_colour blue
_exptl_crystal_density_diffrn 2.014
_exptl_crystal_density_method 'not measured'
_exptl_crystal_description prsimatic
_exptl_crystal_F_000 1000
_exptl_crystal_size_max 0.14
_exptl_crystal_size_mid 0.12
_exptl_crystal_size_min 0.06
_refine_diff_density_max 0.369
_refine_diff_density_min -0.313
_refine_diff_density_rms 0.071
_refine_ls_extinction_method none
_refine_ls_goodness_of_fit_ref 0.998
_refine_ls_hydrogen_treatment constr
_refine_ls_matrix_type full
_refine_ls_number_parameters 118
_refine_ls_number_reflns 1390
_refine_ls_number_restraints 0
_refine_ls_restrained_S_all 0.998
_refine_ls_R_factor_all 0.0322
_refine_ls_R_factor_gt 0.0318
_refine_ls_shift/su_max 0.000
_refine_ls_shift/su_mean 0.000
_refine_ls_structure_factor_coef Fsqd
_refine_ls_weighting_details 'calc w=1/[\s^2^(Fo^2^)+(0.0595P)^2^+4.3306P] where P=(Fo^2^+2Fc^2^)/3'
_refine_ls_weighting_scheme calc
_refine_ls_wR_factor_gt 0.0909
_refine_ls_wR_factor_ref 0.0911
_reflns_number_gt 1368
_reflns_number_total 1390
_reflns_threshold_expression >2sigma(I)
_cod_data_source_file b901415b.txt
_cod_data_source_block compound3
_cod_depositor_comments
;
The following automatic conversions were performed:
'_symmetry_cell_setting' value 'Monoclinic' changed to 'monoclinic'
according to '/home/saulius/struct/CIF-dictionaries/cif_core.dic'
dictionary named 'cif_core.dic' version 2.4.1 from
2010-06-29.

'_exptl_absorpt_correction_type' value 'MULTI-SCAN' changed
to 'multi-scan' according to
'/home/saulius/struct/CIF-dictionaries/cif_core.dic' dictionary named
'cif_core.dic' version 2.4.1 from 2010-06-29.

Automatic conversion script
Id: cif_fix_enum 1527 2010-12-29 10:47:43Z saulius 
;
_cod_original_cell_volume 1633.22(5)
_cod_original_sg_symbol_H-M 'C2/c '
_cod_database_code 7001805

loop_
_symmetry_equiv_pos_as_xyz
'x, y, z'
'-x, y, -z+1/2'
'x+1/2, y+1/2, z'
'-x+1/2, y+1/2, -z+1/2'
'-x, -y, -z'
'x, -y, z-1/2'
'-x+1/2, -y+1/2, -z'
'x+1/2, -y+1/2, z-1/2'

loop_
_atom_site_label
_atom_site_type_symbol
_atom_site_fract_x
_atom_site_fract_y
_atom_site_fract_z
_atom_site_U_iso_or_equiv
_atom_site_adp_type
_atom_site_occupancy
_atom_site_symmetry_multiplicity
_atom_site_calc_flag
_atom_site_refinement_flags
_atom_site_disorder_assembly
_atom_site_disorder_group
Cu1 Cu 0.49805(2) 0.09095(6) 0.390417(19) 0.02454(19) Uani 1 1 d . . .
N1 N 0.59524(14) -0.0101(3) 0.49674(12) 0.0237(4) Uani 1 1 d . . .
N2 N 0.39285(15) 0.0654(3) 0.42702(13) 0.0244(5) Uani 1 1 d . . .
N3 N 0.30201(15) 0.0968(3) 0.38197(13) 0.0286(5) Uani 1 1 d . . .
N4 N 0.74665(15) -0.0622(3) 0.57225(13) 0.0288(5) Uani 1 1 d . . .
C5 C 0.68126(16) -0.0098(4) 0.49829(14) 0.0224(5) Uani 1 1 d . . .
C6 C 0.69137(18) 0.0572(4) 0.42217(15) 0.0243(5) Uani 1 1 d . . .
O7 O 0.61241(13) 0.1061(3) 0.36397(11) 0.0291(4) Uani 1 1 d . . .
O8 O 0.76953(13) 0.0650(3) 0.42048(11) 0.0318(4) Uani 1 1 d . . .
O9 O 0.47832(14) -0.2286(3) 0.32233(12) 0.0367(4) Uani 1 1 d . . .
H9A H 0.4248 -0.2748 0.3048 0.044 Uiso 1 1 d R . .
H9B H 0.5201 -0.3024 0.3566 0.044 Uiso 1 1 d R . .
O10 O 0.54488(14) 0.4536(3) 0.44883(12) 0.0374(5) Uani 1 1 d . . .
H10A H 0.5423 0.5288 0.4088 0.045 Uiso 1 1 d R . .
H10B H 0.6013 0.4645 0.4748 0.045 Uiso 1 1 d R . .
O11 O 0.41594(14) 0.2243(3) 0.28832(10) 0.0370(5) Uani 1 1 d . . .
H11A H 0.3849 0.3292 0.2867 0.044 Uiso 1 1 d R . .
H11B H 0.4046 0.1678 0.2450 0.044 Uiso 1 1 d R . .
O12 O 0.31407(13) 0.5625(3) 0.28729(11) 0.0328(4) Uani 1 1 d . . .
H12A H 0.2956 0.5688 0.3284 0.039 Uiso 1 1 d R . .
H12B H 0.2666 0.5902 0.2378 0.039 Uiso 1 1 d R . .

loop_
_atom_site_aniso_label
_atom_site_aniso_U_11
_atom_site_aniso_U_22
_atom_site_aniso_U_33
_atom_site_aniso_U_23
_atom_site_aniso_U_13
_atom_site_aniso_U_12
Cu1 0.0202(3) 0.0385(3) 0.0165(3) 0.00534(13) 0.00917(18) 0.00291(13)
N1 0.0238(10) 0.0314(11) 0.0176(9) 0.0026(8) 0.0102(8) 0.0005(8)
N2 0.0227(11) 0.0340(11) 0.0171(10) 0.0029(8) 0.0089(8) 0.0019(8)
N3 0.0221(11) 0.0433(13) 0.0201(11) 0.0044(8) 0.0084(9) 0.0028(8)
N4 0.0227(11) 0.0391(12) 0.0245(11) 0.0033(9) 0.0095(9) 0.0017(9)
C5 0.0216(11) 0.0261(12) 0.0217(11) -0.0001(9) 0.0111(9) -0.0007(9)
C6 0.0271(13) 0.0262(11) 0.0217(12) -0.0027(9) 0.0121(10) -0.0034(10)
O7 0.0248(9) 0.0429(11) 0.0214(9) 0.0056(7) 0.0113(8) -0.0007(7)
O8 0.0253(10) 0.0455(11) 0.0311(10) 0.0022(8) 0.0180(8) -0.0011(8)
O9 0.0337(10) 0.0376(10) 0.0376(10) -0.0034(8) 0.0136(8) -0.0041(8)
O10 0.0305(10) 0.0450(11) 0.0340(11) 0.0008(9) 0.0107(8) 0.0014(9)
O11 0.0464(11) 0.0475(11) 0.0174(8) 0.0035(8) 0.0136(8) 0.0192(9)
O12 0.0269(9) 0.0483(11) 0.0230(9) 0.0018(8) 0.0100(8) 0.0046(8)

loop_
_atom_type_symbol
_atom_type_description
_atom_type_scat_dispersion_real
_atom_type_scat_dispersion_imag
_atom_type_scat_source
C C 0.0181 0.0091 'International Tables Vol C Tables 4.2.6.8 and 6.1.1.4'
H H 0.0000 0.0000 'International Tables Vol C Tables 4.2.6.8 and 6.1.1.4'
N N 0.0311 0.0180 'International Tables Vol C Tables 4.2.6.8 and 6.1.1.4'
O O 0.0492 0.0322 'International Tables Vol C Tables 4.2.6.8 and 6.1.1.4'
Cu Cu -1.9646 0.5888 'International Tables Vol C Tables 4.2.6.8 and 6.1.1.4'

loop_
_geom_angle_atom_site_label_1
_geom_angle_atom_site_label_2
_geom_angle_atom_site_label_3
_geom_angle
_geom_angle_site_symmetry_1
_geom_angle_site_symmetry_3
_geom_angle_publ_flag
O11 Cu1 N1 171.33(9) . . ?
O11 Cu1 N2 91.82(8) . . ?
N1 Cu1 N2 93.72(8) . . ?
O11 Cu1 O7 93.57(8) . . ?
N1 Cu1 O7 80.88(8) . . ?
N2 Cu1 O7 174.59(7) . . ?
O11 Cu1 O9 90.75(8) . . ?
N1 Cu1 O9 95.04(8) . . ?
N2 Cu1 O9 98.31(8) . . ?
O7 Cu1 O9 82.12(7) . . ?
O11 Cu1 O10 86.51(8) . . ?
N1 Cu1 O10 86.42(8) . . ?
N2 Cu1 O10 94.45(8) . . ?
O7 Cu1 O10 85.41(7) . . ?
O9 Cu1 O10 167.03(7) . . ?
C5 N1 N2 105.20(19) . 5_656 ?
C5 N1 Cu1 112.58(15) . . ?
N2 N1 Cu1 141.92(16) 5_656 . ?
N3 N2 N1 108.8(2) . 5_656 ?
N3 N2 Cu1 127.01(17) . . ?
N1 N2 Cu1 124.16(16) 5_656 . ?
N2 N3 N4 109.6(2) . 5_656 ?
C5 N4 N3 104.6(2) . 5_656 ?
N1 C5 N4 111.8(2) . . ?
N1 C5 C6 117.7(2) . . ?
N4 C5 C6 130.4(2) . . ?
O8 C6 O7 126.8(2) . . ?
O8 C6 C5 120.6(2) . . ?
O7 C6 C5 112.6(2) . . ?
C6 O7 Cu1 116.24(15) . . ?
Cu1 O9 H9A 114.5 . . ?
Cu1 O9 H9B 103.3 . . ?
H9A O9 H9B 115.6 . . ?
Cu1 O10 H10A 106.2 . . ?
Cu1 O10 H10B 112.0 . . ?
H10A O10 H10B 95.4 . . ?
Cu1 O11 H11A 123.2 . . ?
Cu1 O11 H11B 119.7 . . ?
H11A O11 H11B 116.4 . . ?
H12A O12 H12B 112.4 . . ?

loop_
_geom_bond_atom_site_label_1
_geom_bond_atom_site_label_2
_geom_bond_distance
_geom_bond_site_symmetry_2
_geom_bond_publ_flag
Cu1 O11 1.9410(17) . ?
Cu1 N1 1.984(2) . ?
Cu1 N2 2.001(2) . ?
Cu1 O7 2.0203(18) . ?
Cu1 O9 2.3539(19) . ?
Cu1 O10 2.550(2) . ?
N1 C5 1.326(3) . ?
N1 N2 1.341(3) 5_656 ?
N2 N3 1.321(3) . ?
N3 N4 1.340(3) 5_656 ?
N4 C5 1.334(3) . ?
C5 C6 1.492(3) . ?
C6 O8 1.229(3) . ?
C6 O7 1.277(3) . ?
O9 H9A 0.8156 . ?
O9 H9B 0.8346 . ?
O10 H10A 0.8509 . ?
O10 H10B 0.8082 . ?
O11 H11A 0.8267 . ?
O11 H11B 0.8049 . ?
O12 H12A 0.8906 . ?
O12 H12B 0.9045 . ?
